data_4087450
loop_
_publ_author_name
'Engl, Pascal S.'
'Senn, Remo'
'Otth, Elisabeth'
'Togni, Antonio'

_publ_section_title
;
 Synthesis and Characterization of N-Trifluoromethyl N-Heterocyclic
 Carbene Ligands and Their Complexes
;
_journal_issue 7
_journal_name_full Organometallics
_journal_page_first 1384
_journal_paper_doi 10.1021/acs.organomet.5b00137
_journal_volume 34
_journal_year 2015
_chemical_formula_moiety 'C14 H10 F3 N3 O2'
_chemical_formula_sum 'C14 H10 F3 N3 O2'
_chemical_formula_weight 309.25
_space_group_IT_number 14
_space_group_name_Hall '-P 2ybc'
_space_group_name_H-M_alt 'P 1 21/c 1'
_symmetry_cell_setting monoclinic
_symmetry_Int_Tables_number 14
_symmetry_space_group_name_H-M 'P 1 21/c 1'
_atom_sites_solution_hydrogens geom
_atom_sites_solution_primary direct
_atom_sites_solution_secondary difmap
_audit_creation_method SHELXL-97
_cell_angle_alpha 90.00
_cell_angle_beta 97.305(2)
_cell_angle_gamma 90.00
_cell_formula_units_Z 4
_cell_length_a 8.3131(3)
_cell_length_b 13.1688(4)
_cell_length_c 11.7048(4)
_cell_measurement_reflns_used 5118
_cell_measurement_temperature 99(2)
_cell_measurement_theta_max 27.99
_cell_measurement_theta_min 2.34
_cell_volume 1270.97(7)
_computing_cell_refinement 'Bruker SAINT'
_computing_data_collection 'Bruker APEX2'
_computing_data_reduction 'Bruker SAINT'
_computing_molecular_graphics 'Bruker SHELXTL'
_computing_publication_material 'Bruker SHELXTL'
_computing_structure_refinement 'SHELXL-97 (Sheldrick, 2008)'
_computing_structure_solution 'SHELXS-97 (Sheldrick, 2008)'
_diffrn_ambient_temperature 99(2)
_diffrn_measured_fraction_theta_full 1.000
_diffrn_measured_fraction_theta_max 1.000
_diffrn_measurement_device_type 'Bruker APEX-II CCD'
_diffrn_measurement_method '\f and \w scans'
_diffrn_radiation_monochromator graphite
_diffrn_radiation_source 'sealed tube'
_diffrn_radiation_type MoK\a
_diffrn_radiation_wavelength 0.71073
_diffrn_reflns_av_R_equivalents 0.0678
_diffrn_reflns_av_sigmaI/netI 0.0458
_diffrn_reflns_limit_h_max 10
_diffrn_reflns_limit_h_min -10
_diffrn_reflns_limit_k_max 17
_diffrn_reflns_limit_k_min -17
_diffrn_reflns_limit_l_max 15
_diffrn_reflns_limit_l_min -15
_diffrn_reflns_number 20447
_diffrn_reflns_theta_full 27.48
_diffrn_reflns_theta_max 27.48
_diffrn_reflns_theta_min 2.34
_exptl_absorpt_coefficient_mu 0.140
_exptl_absorpt_correction_T_max 0.9900
_exptl_absorpt_correction_T_min 0.9713
_exptl_absorpt_correction_type multi-scan
_exptl_absorpt_process_details SADABS-2004/1
_exptl_crystal_colour orange
_exptl_crystal_density_diffrn 1.616
_exptl_crystal_density_method 'not measured'
_exptl_crystal_description plate
_exptl_crystal_F_000 632
_exptl_crystal_size_max 0.21
_exptl_crystal_size_mid 0.17
_exptl_crystal_size_min 0.07
_refine_diff_density_max 0.264
_refine_diff_density_min -0.249
_refine_diff_density_rms 0.059
_refine_ls_extinction_method none
_refine_ls_goodness_of_fit_ref 1.012
_refine_ls_hydrogen_treatment constr
_refine_ls_matrix_type full
_refine_ls_number_parameters 199
_refine_ls_number_reflns 2911
_refine_ls_number_restraints 0
_refine_ls_restrained_S_all 1.012
_refine_ls_R_factor_all 0.0774
_refine_ls_R_factor_gt 0.0442
_refine_ls_shift/su_max 0.000
_refine_ls_shift/su_mean 0.000
_refine_ls_structure_factor_coef Fsqd
_refine_ls_weighting_details 'calc w=1/[\s^2^(Fo^2^)+(0.0492P)^2^+0.6406P] where P=(Fo^2^+2Fc^2^)/3'
_refine_ls_weighting_scheme calc
_refine_ls_wR_factor_gt 0.0994
_refine_ls_wR_factor_ref 0.1159
_reflns_number_gt 1960
_reflns_number_total 2911
_reflns_threshold_expression >2sigma(I)
_cod_data_source_file om5b00137_si_002.cif
_cod_data_source_block Compound_2d-red
_cod_original_sg_symbol_H-M P2(1)/c
_cod_database_code 4087450

loop_
_symmetry_equiv_pos_as_xyz
'x, y, z'
'-x, y+1/2, -z+1/2'
'-x, -y, -z'
'x, -y-1/2, z-1/2'

loop_
_atom_site_label
_atom_site_type_symbol
_atom_site_fract_x
_atom_site_fract_y
_atom_site_fract_z
_atom_site_U_iso_or_equiv
_atom_site_adp_type
_atom_site_occupancy
_atom_site_symmetry_multiplicity
_atom_site_calc_flag
_atom_site_refinement_flags
O1 O 0.4697(2) 0.63662(12) 0.51603(12) 0.0323(4) Uani 1 1 d .
O2 O 0.54750(19) 0.75609(10) 0.63794(13) 0.0276(4) Uani 1 1 d .
N1 N 0.0398(2) 0.34278(12) 1.02557(13) 0.0195(4) Uani 1 1 d .
N2 N 0.2166(2) 0.45733(12) 0.95787(13) 0.0189(4) Uani 1 1 d .
N3 N 0.4806(2) 0.67366(13) 0.61343(14) 0.0226(4) Uani 1 1 d .
F1 F -0.06770(17) 0.19898(9) 0.94799(11) 0.0365(4) Uani 1 1 d .
F2 F -0.05800(18) 0.21990(9) 1.13176(11) 0.0379(4) Uani 1 1 d .
F3 F 0.15867(18) 0.18529(9) 1.05782(12) 0.0398(4) Uani 1 1 d .
C1 C 0.1139(2) 0.40343(14) 1.11885(16) 0.0189(4) Uani 1 1 d .
C2 C 0.0865(3) 0.40292(16) 1.23249(17) 0.0238(5) Uani 1 1 d .
H2 H 0.0127 0.3562 1.2593 0.029 Uiso 1 1 calc R
C3 C 0.1701(3) 0.47301(16) 1.30691(17) 0.0253(5) Uani 1 1 d .
H3 H 0.1543 0.4738 1.3859 0.030 Uiso 1 1 calc R
C4 C 0.2754(3) 0.54102(16) 1.26708(17) 0.0245(5) Uani 1 1 d .
H4 H 0.3316 0.5880 1.3193 0.029 Uiso 1 1 calc R
C5 C 0.3017(3) 0.54257(15) 1.15119(17) 0.0222(4) Uani 1 1 d .
H5 H 0.3751 0.5896 1.1245 0.027 Uiso 1 1 calc R
C6 C 0.2179(2) 0.47385(15) 1.07672(17) 0.0193(4) Uani 1 1 d .
C7 C 0.1152(2) 0.36858(14) 0.92194(16) 0.0197(4) Uani 1 1 d .
H7A H 0.1820 0.3116 0.8992 0.024 Uiso 1 1 calc R
H7B H 0.0319 0.3857 0.8566 0.024 Uiso 1 1 calc R
C8 C 0.0191(3) 0.23891(16) 1.04124(19) 0.0276(5) Uani 1 1 d .
C9 C 0.2840(2) 0.51279(14) 0.87562(16) 0.0178(4) Uani 1 1 d .
C10 C 0.3540(3) 0.60871(15) 0.89732(17) 0.0220(4) Uani 1 1 d .
H10 H 0.3572 0.6380 0.9717 0.026 Uiso 1 1 calc R
C11 C 0.4184(3) 0.66090(15) 0.81187(17) 0.0219(4) Uani 1 1 d .
H11 H 0.4671 0.7255 0.8276 0.026 Uiso 1 1 calc R
C12 C 0.4119(2) 0.61898(14) 0.70305(16) 0.0193(4) Uani 1 1 d .
C13 C 0.3416(2) 0.52456(15) 0.67823(17) 0.0194(4) Uani 1 1 d .
H13 H 0.3370 0.4967 0.6030 0.023 Uiso 1 1 calc R
C14 C 0.2790(2) 0.47195(15) 0.76386(17) 0.0192(4) Uani 1 1 d .
H14 H 0.2316 0.4071 0.7475 0.023 Uiso 1 1 calc R

loop_
_atom_site_aniso_label
_atom_site_aniso_U_11
_atom_site_aniso_U_22
_atom_site_aniso_U_33
_atom_site_aniso_U_23
_atom_site_aniso_U_13
_atom_site_aniso_U_12
O1 0.0477(11) 0.0322(9) 0.0176(8) 0.0001(6) 0.0070(7) -0.0085(8)
O2 0.0357(9) 0.0174(7) 0.0311(8) 0.0016(6) 0.0093(7) -0.0051(6)
N1 0.0258(10) 0.0164(8) 0.0171(8) 0.0009(6) 0.0058(7) 0.0010(7)
N2 0.0237(9) 0.0159(8) 0.0172(8) 0.0007(7) 0.0036(7) -0.0010(7)
N3 0.0265(10) 0.0193(8) 0.0224(9) 0.0028(7) 0.0047(7) 0.0019(7)
F1 0.0529(9) 0.0276(7) 0.0307(7) -0.0058(6) 0.0111(6) -0.0149(6)
F2 0.0612(10) 0.0255(7) 0.0317(7) 0.0012(6) 0.0240(7) -0.0098(7)
F3 0.0560(10) 0.0237(7) 0.0417(8) 0.0098(6) 0.0138(7) 0.0161(6)
C1 0.0215(11) 0.0168(9) 0.0183(10) 0.0006(8) 0.0024(8) 0.0044(8)
C2 0.0279(12) 0.0235(10) 0.0205(10) 0.0040(8) 0.0047(9) 0.0034(9)
C3 0.0326(12) 0.0277(11) 0.0155(10) 0.0022(8) 0.0030(9) 0.0075(10)
C4 0.0269(12) 0.0262(11) 0.0195(10) -0.0021(9) -0.0004(9) 0.0053(9)
C5 0.0240(11) 0.0204(10) 0.0219(10) 0.0007(8) 0.0015(8) 0.0019(8)
C6 0.0217(11) 0.0196(10) 0.0169(10) 0.0009(8) 0.0031(8) 0.0047(8)
C7 0.0251(11) 0.0170(9) 0.0178(10) 0.0004(8) 0.0051(8) -0.0016(8)
C8 0.0380(14) 0.0211(11) 0.0256(11) 0.0006(9) 0.0114(10) -0.0006(10)
C9 0.0187(10) 0.0170(9) 0.0179(10) 0.0007(8) 0.0030(8) 0.0025(8)
C10 0.0297(12) 0.0187(10) 0.0181(10) -0.0033(8) 0.0048(9) 0.0008(9)
C11 0.0280(12) 0.0156(9) 0.0223(11) -0.0001(8) 0.0045(9) -0.0002(8)
C12 0.0218(11) 0.0178(10) 0.0190(10) 0.0037(8) 0.0046(8) 0.0010(8)
C13 0.0224(11) 0.0199(10) 0.0157(10) -0.0010(8) 0.0017(8) 0.0013(8)
C14 0.0213(10) 0.0173(9) 0.0189(10) -0.0013(8) 0.0015(8) -0.0004(8)

loop_
_atom_type_symbol
_atom_type_description
_atom_type_scat_dispersion_real
_atom_type_scat_dispersion_imag
_atom_type_scat_source
C C 0.0033 0.0016 'International Tables Vol C Tables 4.2.6.8 and 6.1.1.4'
H H 0.0000 0.0000 'International Tables Vol C Tables 4.2.6.8 and 6.1.1.4'
N N 0.0061 0.0033 'International Tables Vol C Tables 4.2.6.8 and 6.1.1.4'
O O 0.0106 0.0060 'International Tables Vol C Tables 4.2.6.8 and 6.1.1.4'
F F 0.0171 0.0103 'International Tables Vol C Tables 4.2.6.8 and 6.1.1.4'

loop_
_geom_angle_atom_site_label_1
_geom_angle_atom_site_label_2
_geom_angle_atom_site_label_3
_geom_angle
C8 N1 C1 119.80(16)
C8 N1 C7 114.01(16)
C1 N1 C7 108.23(15)
C9 N2 C6 130.84(17)
C9 N2 C7 119.27(15)
C6 N2 C7 109.75(15)
O1 N3 O2 122.68(17)
O1 N3 C12 118.93(17)
O2 N3 C12 118.39(16)
C2 C1 C6 121.93(19)
C2 C1 N1 128.83(19)
C6 C1 N1 109.10(16)
C1 C2 C3 118.0(2)
C4 C3 C2 120.56(19)
C3 C4 C5 121.5(2)
C6 C5 C4 118.2(2)
C5 C6 C1 119.73(18)
C5 C6 N2 131.70(19)
C1 C6 N2 108.56(17)
N2 C7 N1 103.65(15)
F2 C8 F1 108.18(18)
F2 C8 F3 106.21(17)
F1 C8 F3 106.02(17)
F2 C8 N1 111.70(17)
F1 C8 N1 109.96(17)
F3 C8 N1 114.42(19)
N2 C9 C10 123.10(17)
N2 C9 C14 118.53(17)
C10 C9 C14 118.35(18)
C11 C10 C9 120.63(18)
C10 C11 C12 119.78(19)
C11 C12 C13 121.08(18)
C11 C12 N3 119.73(18)
C13 C12 N3 119.19(17)
C14 C13 C12 119.15(18)
C13 C14 C9 121.00(18)

loop_
_geom_bond_atom_site_label_1
_geom_bond_atom_site_label_2
_geom_bond_distance
O1 N3 1.233(2)
O2 N3 1.237(2)
N1 C8 1.394(3)
N1 C1 1.428(2)
N1 C7 1.474(2)
N2 C9 1.383(2)
N2 C6 1.407(2)
N2 C7 1.471(2)
N3 C12 1.448(2)
F1 C8 1.337(3)
F2 C8 1.330(2)
F3 C8 1.351(3)
C1 C2 1.378(3)
C1 C6 1.400(3)
C2 C3 1.393(3)
C3 C4 1.374(3)
C4 C5 1.401(3)
C5 C6 1.382(3)
C9 C10 1.401(3)
C9 C14 1.410(3)
C10 C11 1.376(3)
C11 C12 1.383(3)
C12 C13 1.389(3)
C13 C14 1.374(3)

loop_
_geom_torsion_atom_site_label_1
_geom_torsion_atom_site_label_2
_geom_torsion_atom_site_label_3
_geom_torsion_atom_site_label_4
_geom_torsion
C8 N1 C1 C2 -44.5(3)
C7 N1 C1 C2 -177.6(2)
C8 N1 C1 C6 139.79(19)
C7 N1 C1 C6 6.8(2)
C6 C1 C2 C3 -2.2(3)
N1 C1 C2 C3 -177.36(19)
C1 C2 C3 C4 0.7(3)
C2 C3 C4 C5 0.2(3)
C3 C4 C5 C6 0.4(3)
C4 C5 C6 C1 -1.8(3)
C4 C5 C6 N2 179.3(2)
C2 C1 C6 C5 2.8(3)
N1 C1 C6 C5 178.83(17)
C2 C1 C6 N2 -178.07(18)
N1 C1 C6 N2 -2.0(2)
C9 N2 C6 C5 -8.9(4)
C7 N2 C6 C5 175.5(2)
C9 N2 C6 C1 172.11(19)
C7 N2 C6 C1 -3.5(2)
C9 N2 C7 N1 -168.87(16)
C6 N2 C7 N1 7.3(2)
C8 N1 C7 N2 -144.45(18)
C1 N1 C7 N2 -8.4(2)
C1 N1 C8 F2 53.2(3)
C7 N1 C8 F2 -176.26(17)
C1 N1 C8 F1 173.33(17)
C7 N1 C8 F1 -56.1(2)
C1 N1 C8 F3 -67.5(2)
C7 N1 C8 F3 63.0(2)
C6 N2 C9 C10 -8.5(3)
C7 N2 C9 C10 166.82(18)
C6 N2 C9 C14 172.97(19)
C7 N2 C9 C14 -11.7(3)
N2 C9 C10 C11 -179.51(19)
C14 C9 C10 C11 -0.9(3)
C9 C10 C11 C12 0.9(3)
C10 C11 C12 C13 -0.2(3)
C10 C11 C12 N3 -179.56(18)
O1 N3 C12 C11 -177.92(18)
O2 N3 C12 C11 1.8(3)
O1 N3 C12 C13 2.7(3)
O2 N3 C12 C13 -177.64(18)
C11 C12 C13 C14 -0.5(3)
N3 C12 C13 C14 178.87(18)
C12 C13 C14 C9 0.5(3)
N2 C9 C14 C13 178.87(18)
C10 C9 C14 C13 0.2(3)
